data_7251838
loop_
_publ_author_name
'Li, Wanting'
'Xia, Guiyang'
'Xia, Jinyu'
'Liu, Qiyao'
'Wu, Xuefen'
'Zhou, Linnan'
'Wei, Xiaohong'
'Xia, Huan'
'Lin, Sheng'

_publ_section_title
;
 ent-Pimarane diterpenoids from the aerial parts of Sigesbeckia pubescens
 and their myocardial protective activity
;
_journal_issue 19
_journal_name_full 'RSC Advances'
_journal_page_first 17310
_journal_page_last 17321
_journal_paper_doi 10.1039/D5RA09664B
_journal_volume 16
_journal_year 2026
_chemical_absolute_configuration ad
_chemical_formula_moiety 'C20 H34 O4'
_chemical_formula_sum 'C20 H34 O4'
_chemical_formula_weight 338.47
_space_group_crystal_system orthorhombic
_space_group_IT_number 19
_space_group_name_Hall 'P 2ac 2ab'
_space_group_name_H-M_alt 'P 21 21 21'
_atom_sites_solution_hydrogens geom
_atom_sites_solution_primary direct
_audit_creation_date 2023-01-11
_audit_creation_method
;
Olex2 1.5-beta
(compiled 2022.04.07 svn.rca3783a0 for OlexSys, GUI svn.r6439)
;
_audit_update_record
;
2025-05-21 deposited with the CCDC.	2026-03-06 downloaded from the CCDC.
;
_cell_angle_alpha 90
_cell_angle_beta 90
_cell_angle_gamma 90
_cell_formula_units_Z 4
_cell_length_a 7.3800(4)
_cell_length_b 12.1066(4)
_cell_length_c 20.3919(10)
_cell_measurement_reflns_used 10603
_cell_measurement_temperature 149.99(10)
_cell_measurement_theta_max 73.7820
_cell_measurement_theta_min 4.2230
_cell_volume 1821.95(15)
_computing_cell_refinement 'CrysAlisPro 1.171.38.43f (Rigaku OD, 2015)'
_computing_data_collection 'CrysAlisPro 1.171.38.43f (Rigaku OD, 2015)'
_computing_data_reduction 'CrysAlisPro 1.171.38.43f (Rigaku OD, 2015)'
_computing_molecular_graphics 'Olex2 1.5-beta (Dolomanov et al., 2009)'
_computing_publication_material 'Olex2 1.5-beta (Dolomanov et al., 2009)'
_computing_structure_refinement 'SHELXL 2018/3 (Sheldrick, 2015)'
_computing_structure_solution 'SHELXS  (Sheldrick, 2008)'
_diffrn_ambient_environment N~2~
_diffrn_ambient_temperature 149.99(10)
_diffrn_detector 'CCD plate'
_diffrn_detector_area_resol_mean 5.2684
_diffrn_detector_type AtlasS2
_diffrn_measured_fraction_theta_full 1.000
_diffrn_measured_fraction_theta_max 0.989
_diffrn_measurement_details
;
List of Runs (angles in degrees, time in seconds):

  # Type    Start    End  Width  t~exp~   \w     \q     \k     \f   Frames
#--------------------------------------------------------------------------
  1  \w     17.00 115.00   1.00    1.00    --   40.92  37.00 120.00   98
  2  \w    -31.00  69.00   1.00    1.00    --   40.92 -57.00  60.00  100
  3  \w     13.00 113.00   1.00    1.00    --   40.92  57.00-150.00  100
  4  \w     94.00 178.00   1.00    2.15    --  107.58 125.00 120.00   84
  5  \w     25.00 109.00   1.00    2.15    --  107.58 -94.00-150.00   84
  6  \w     35.00 133.00   1.00    2.15    --  107.58 -45.00   0.00   98
  7  \w     82.00 178.00   1.00    2.15    --  107.58  45.00-120.00   96
  8  \w     75.00 178.00   1.00    2.15    --  107.58  77.00 150.00  103
  9  \w     13.00 113.00   1.00    1.00    --   40.92  57.00   0.00  100
 10  \w     23.00  97.00   1.00    1.00    --   40.92-125.00 -30.00   74
 11  \w     55.00 178.00   1.00    2.15    --  107.58  15.00  90.00  123
 12  \w     35.00 133.00   1.00    2.15    --  107.58 -45.00-180.00   98
 13  \w     34.00 122.00   1.00    2.15    --  107.58-125.00-180.00   88
 14  \w     79.00 178.00   1.00    2.15    --  107.58  30.00 -30.00   99
 15  \w    -69.00  32.00   1.00    1.00    --  -40.92  57.00-120.00  101
 16  \w     13.00 113.00   1.00    1.00    --   40.92  57.00 -90.00  100
 17  \w     82.00 178.00   1.00    2.15    --  107.58  45.00 120.00   96
 18  \w     75.00 178.00   1.00    2.15    --  107.58  77.00 -30.00  103
 19  \w     78.00 160.00   1.00    2.15    --  107.58  61.00 -90.00   82
 20  \w     82.00 178.00   1.00    2.15    --  107.58  45.00-150.00   96
;
_diffrn_measurement_device 'four-circle diffractometer'
_diffrn_measurement_device_type 'SuperNova, Dual, Cu at zero, AtlasS2'
_diffrn_measurement_method '\w scans'
_diffrn_orient_matrix_type 'CrysAlisPro convention (1999,Acta A55,543-557)'
_diffrn_orient_matrix_UB_11 0.0936599000
_diffrn_orient_matrix_UB_12 0.1039723000
_diffrn_orient_matrix_UB_13 0.0273492000
_diffrn_orient_matrix_UB_21 0.0568770000
_diffrn_orient_matrix_UB_22 -0.0649646000
_diffrn_orient_matrix_UB_23 0.0615940000
_diffrn_orient_matrix_UB_31 0.1777677000
_diffrn_orient_matrix_UB_32 -0.0339142000
_diffrn_orient_matrix_UB_33 -0.0341271000
_diffrn_radiation_monochromator mirror
_diffrn_radiation_probe x-ray
_diffrn_radiation_type 'Cu K\a'
_diffrn_radiation_wavelength 1.54184
_diffrn_reflns_av_R_equivalents 0.1125
_diffrn_reflns_av_unetI/netI 0.0672
_diffrn_reflns_Laue_measured_fraction_full 1.000
_diffrn_reflns_Laue_measured_fraction_max 0.989
_diffrn_reflns_limit_h_max 9
_diffrn_reflns_limit_h_min -7
_diffrn_reflns_limit_k_max 14
_diffrn_reflns_limit_k_min -14
_diffrn_reflns_limit_l_max 25
_diffrn_reflns_limit_l_min -25
_diffrn_reflns_number 20517
_diffrn_reflns_point_group_measured_fraction_full 1.000
_diffrn_reflns_point_group_measured_fraction_max 0.985
_diffrn_reflns_theta_full 67.684
_diffrn_reflns_theta_max 74.161
_diffrn_reflns_theta_min 4.247
_diffrn_source 'micro-focus sealed X-ray tube'
_diffrn_source_type 'SuperNova (Cu) X-ray Source'
_exptl_absorpt_coefficient_mu 0.667
_exptl_absorpt_correction_T_max 1.00000
_exptl_absorpt_correction_T_min 0.26424
_exptl_absorpt_correction_type multi-scan
_exptl_absorpt_process_details
;
CrysAlisPro 1.171.38.43f (Rigaku Oxford Diffraction, 2015)
Empirical absorption correction using spherical harmonics,
 implemented in SCALE3 ABSPACK scaling algorithm.
;
_exptl_crystal_colour 'light colourless'
_exptl_crystal_density_diffrn 1.234
_exptl_crystal_description block
_exptl_crystal_F_000 744
_exptl_crystal_size_max 0.14
_exptl_crystal_size_mid 0.12
_exptl_crystal_size_min 0.11
_refine_diff_density_max 0.457
_refine_diff_density_min -0.412
_refine_diff_density_rms 0.095
_refine_ls_abs_structure_details
;
 Flack x determined using 1226 quotients [(I+)-(I-)]/[(I+)+(I-)]
 (Parsons, Flack and Wagner, Acta Cryst. B69 (2013) 249-259).
;
_refine_ls_abs_structure_Flack 0.03(17)
_refine_ls_extinction_method none
_refine_ls_goodness_of_fit_ref 1.036
_refine_ls_hydrogen_treatment constr
_refine_ls_matrix_type full
_refine_ls_number_parameters 225
_refine_ls_number_reflns 3654
_refine_ls_number_restraints 255
_refine_ls_restrained_S_all 1.040
_refine_ls_R_factor_all 0.0822
_refine_ls_R_factor_gt 0.0765
_refine_ls_shift/su_max 0.000
_refine_ls_shift/su_mean 0.000
_refine_ls_structure_factor_coef Fsqd
_refine_ls_weighting_details 'w=1/[\s^2^(Fo^2^)+(0.1251P)^2^+2.0777P] where P=(Fo^2^+2Fc^2^)/3'
_refine_ls_weighting_scheme calc
_refine_ls_wR_factor_gt 0.2042
_refine_ls_wR_factor_ref 0.2114
_reflns_Friedel_coverage 0.727
_reflns_Friedel_fraction_full 1.000
_reflns_Friedel_fraction_max 0.981
_reflns_number_gt 3361
_reflns_number_total 3654
_reflns_threshold_expression 'I > 2\s(I)'
_cod_data_source_file d5ra09664b5.cif
_cod_data_source_block xjy-53
_cod_database_code 7251838
_shelx_shelxl_version_number 2018/3
_shelx_space_group_comment
;
The symmetry employed for this shelxl refinement is uniquely defined
by the following loop, which should always be used as a source of
symmetry information in preference to the above space-group names.
They are only intended as comments.
;
_shelx_estimated_absorpt_t_max 0.930
_shelx_estimated_absorpt_t_min 0.912
_olex2_refinement_description
;
1. Fixed Uiso
 At 1.2 times of:
  All C(H) groups, All C(H,H) groups
 At 1.5 times of:
  All C(H,H,H) groups, All O(H) groups
2. Uiso/Uaniso restraints and constraints
Uanis(C5) \\sim Ueq, Uanis(C4) \\sim Ueq, Uanis(C7) \\sim Ueq, Uanis(C6) \\sim
Ueq, Uanis(C14) \\sim Ueq, Uanis(C8) \\sim Ueq: with sigma of 0.0005 and sigma
for terminal atoms of 0.001
Uanis(O4) \\sim Ueq, Uanis(C16) \\sim Ueq: with sigma of 0.00006 and sigma for
terminal atoms of 0.00012
3. Rigid body (RIGU) restrains
 O1, H1, O2, H2, O3, H3, O4, H4, C1, H1A, H1B, C2, H2A, H2B, C3, H3A, C4, C5,
 H5, C6, H6, C7, H7A, H7B, C8, C9, H9, C10, C11, H11A, H11B, C12, H12A, H12B,
 C13, C14, H14, C15, H15, C16, H16A, H16B, C17, H17A, H17B, H17C, C18, H18A,
 H18B, H18C, C19, H19A, H19B, H19C, C20, H20A, H20B, H20C
 with sigma for 1-2 distances of 0.001 and sigma for 1-3 distances of 0.002
4.a Ternary CH refined with riding coordinates:
 C3(H3A), C5(H5), C6(H6), C9(H9), C15(H15)
4.b Secondary CH2 refined with riding coordinates:
 C1(H1A,H1B), C2(H2A,H2B), C7(H7A,H7B), C11(H11A,H11B), C12(H12A,H12B),
 C16(H16A,H16B)
4.c Aromatic/amide H refined with riding coordinates:
 C14(H14)
4.d Idealised Me refined as rotating group:
 C17(H17A,H17B,H17C), C18(H18A,H18B,H18C), C19(H19A,H19B,H19C), C20(H20A,H20B,
 H20C)
4.e Idealised tetrahedral OH refined as rotating group:
 O1(H1), O2(H2), O3(H3), O4(H4)
;
_olex2_date_sample_data_collection 2023-01-10
_olex2_submission_special_instructions 'No special instructions were received'
_oxdiff_exptl_absorpt_empirical_details
;
Empirical correction (ABSPACK) includes:
- Absorption correction using spherical harmonics
- Frame scaling
;
_oxdiff_exptl_absorpt_empirical_full_max 4.556
_oxdiff_exptl_absorpt_empirical_full_min 0.246

loop_
_space_group_symop_operation_xyz
'x, y, z'
'-x+1/2, -y, z+1/2'
'-x, y+1/2, -z+1/2'
'x+1/2, -y+1/2, -z'

loop_
_atom_site_label
_atom_site_type_symbol
_atom_site_fract_x
_atom_site_fract_y
_atom_site_fract_z
_atom_site_U_iso_or_equiv
_atom_site_adp_type
_atom_site_occupancy
_atom_site_site_symmetry_order
_atom_site_calc_flag
_atom_site_refinement_flags_posn
_atom_site_refinement_flags_adp
_atom_site_refinement_flags_occupancy
_atom_site_disorder_assembly
_atom_site_disorder_group
O1 O 0.4723(5) 0.2384(2) 0.17744(15) 0.0240(7) Uani 1 1 d . . . . .
H1 H 0.428113 0.176795 0.167336 0.036 Uiso 1 1 calc R U . . .
O2 O 0.7114(5) 0.5443(2) 0.36268(16) 0.0232(7) Uani 1 1 d . . . . .
H2 H 0.766949 0.581592 0.391027 0.035 Uiso 1 1 calc R U . . .
O3 O 0.0985(5) 0.6385(3) 0.56474(16) 0.0256(7) Uani 1 1 d . . . . .
H3 H 0.095170 0.675438 0.599606 0.038 Uiso 1 1 calc R U . . .
O4 O 0.3477(5) 0.8216(3) 0.53478(17) 0.0305(8) Uani 1 1 d . U . . .
H4 H 0.414625 0.833387 0.502210 0.046 Uiso 1 1 calc R U . . .
C1 C 0.2714(6) 0.2872(3) 0.3448(2) 0.0202(8) Uani 1 1 d . . . . .
H1A H 0.307223 0.215599 0.364420 0.024 Uiso 1 1 calc R U . . .
H1B H 0.145327 0.302995 0.358547 0.024 Uiso 1 1 calc R U . . .
C2 C 0.2784(6) 0.2778(3) 0.2704(2) 0.0219(8) Uani 1 1 d . . . . .
H2A H 0.194769 0.218833 0.255681 0.026 Uiso 1 1 calc R U . . .
H2B H 0.238180 0.348246 0.250479 0.026 Uiso 1 1 calc R U . . .
C3 C 0.4682(6) 0.2516(3) 0.2477(2) 0.0196(8) Uani 1 1 d . . . . .
H3A H 0.503181 0.179095 0.267561 0.023 Uiso 1 1 calc R U . . .
C4 C 0.6118(6) 0.3369(3) 0.26839(19) 0.0167(8) Uani 1 1 d . U . . .
C5 C 0.5909(6) 0.3552(3) 0.34398(19) 0.0161(7) Uani 1 1 d . U . . .
H5 H 0.618928 0.280518 0.362367 0.019 Uiso 1 1 calc R U . . .
C6 C 0.7371(6) 0.4288(3) 0.37553(18) 0.0155(7) Uani 1 1 d . U . . .
H6 H 0.857491 0.406544 0.357294 0.019 Uiso 1 1 calc R U . . .
C7 C 0.7401(6) 0.4087(3) 0.44950(19) 0.0162(7) Uani 1 1 d . U . . .
H7A H 0.777711 0.331652 0.458286 0.019 Uiso 1 1 calc R U . . .
H7B H 0.830064 0.458522 0.470105 0.019 Uiso 1 1 calc R U . . .
C8 C 0.5567(6) 0.4290(3) 0.47935(19) 0.0165(7) Uani 1 1 d . U . . .
C9 C 0.4023(6) 0.3656(3) 0.4478(2) 0.0174(7) Uani 1 1 d . . . . .
H9 H 0.426519 0.285708 0.456469 0.021 Uiso 1 1 calc R U . . .
C10 C 0.3972(6) 0.3788(3) 0.3712(2) 0.0161(7) Uani 1 1 d . . . . .
C11 C 0.2193(6) 0.3917(3) 0.4803(2) 0.0215(9) Uani 1 1 d . . . . .
H11A H 0.164918 0.456704 0.458366 0.026 Uiso 1 1 calc R U . . .
H11B H 0.136532 0.328302 0.473716 0.026 Uiso 1 1 calc R U . . .
C12 C 0.2355(7) 0.4151(3) 0.5533(2) 0.0231(9) Uani 1 1 d . . . . .
H12A H 0.280167 0.347961 0.575785 0.028 Uiso 1 1 calc R U . . .
H12B H 0.113854 0.432347 0.571057 0.028 Uiso 1 1 calc R U . . .
C13 C 0.3643(7) 0.5119(3) 0.5685(2) 0.0193(8) Uani 1 1 d . . . . .
C14 C 0.5391(6) 0.4922(4) 0.5325(2) 0.0195(8) Uani 1 1 d . U . . .
H14 H 0.644874 0.527403 0.548898 0.023 Uiso 1 1 calc R U . . .
C15 C 0.2820(7) 0.6238(3) 0.5451(2) 0.0223(8) Uani 1 1 d . . . . .
H15 H 0.282445 0.622140 0.496048 0.027 Uiso 1 1 calc R U . . .
C16 C 0.4005(7) 0.7215(4) 0.5656(2) 0.0260(9) Uani 1 1 d . U . . .
H16A H 0.393032 0.730748 0.613776 0.031 Uiso 1 1 calc R U . . .
H16B H 0.528205 0.705288 0.554304 0.031 Uiso 1 1 calc R U . . .
C17 C 0.4022(8) 0.5126(4) 0.6425(2) 0.0264(10) Uani 1 1 d . . . . .
H17A H 0.457734 0.442296 0.655344 0.040 Uiso 1 1 calc R U . . .
H17B H 0.288118 0.522503 0.666445 0.040 Uiso 1 1 calc R U . . .
H17C H 0.484820 0.573393 0.653092 0.040 Uiso 1 1 calc R U . . .
C18 C 0.7979(6) 0.2856(4) 0.2548(2) 0.0242(9) Uani 1 1 d . . . . .
H18A H 0.892630 0.340862 0.262412 0.036 Uiso 1 1 calc R U . . .
H18B H 0.803249 0.260650 0.209076 0.036 Uiso 1 1 calc R U . . .
H18C H 0.816875 0.222488 0.284051 0.036 Uiso 1 1 calc R U . . .
C19 C 0.5999(7) 0.4420(3) 0.2259(2) 0.0215(9) Uani 1 1 d . . . . .
H19A H 0.475846 0.470856 0.227174 0.032 Uiso 1 1 calc R U . . .
H19B H 0.632604 0.424081 0.180600 0.032 Uiso 1 1 calc R U . . .
H19C H 0.683538 0.497841 0.243062 0.032 Uiso 1 1 calc R U . . .
C20 C 0.3198(7) 0.4930(3) 0.3527(2) 0.0212(9) Uani 1 1 d . . . . .
H20A H 0.364651 0.548645 0.383615 0.032 Uiso 1 1 calc R U . . .
H20B H 0.187150 0.490577 0.354568 0.032 Uiso 1 1 calc R U . . .
H20C H 0.358367 0.512382 0.308181 0.032 Uiso 1 1 calc R U . . .

loop_
_atom_site_aniso_label
_atom_site_aniso_U_11
_atom_site_aniso_U_22
_atom_site_aniso_U_33
_atom_site_aniso_U_23
_atom_site_aniso_U_13
_atom_site_aniso_U_12
O1 0.0400(19) 0.0036(12) 0.0284(15) -0.0034(11) -0.0038(13) -0.0022(12)
O2 0.0325(19) 0.0043(11) 0.0327(15) 0.0005(11) -0.0083(13) -0.0065(12)
O3 0.0290(16) 0.0142(14) 0.0335(17) -0.0049(12) 0.0025(13) 0.0023(13)
O4 0.0306(8) 0.0303(8) 0.0307(8) 0.00003(17) 0.00014(17) 0.00007(17)
C1 0.024(2) 0.0045(15) 0.0318(19) 0.0010(14) -0.0025(16) -0.0033(15)
C2 0.0250(19) 0.0090(17) 0.0318(19) -0.0034(15) -0.0059(16) -0.0022(15)
C3 0.0275(18) 0.0049(15) 0.0262(17) 0.0010(13) -0.0043(14) -0.0001(13)
C4 0.0177(9) 0.0148(9) 0.0177(9) -0.0001(6) -0.0003(6) 0.0001(6)
C5 0.0167(9) 0.0145(9) 0.0172(9) 0.0001(6) -0.0003(6) 0.0001(6)
C6 0.0161(9) 0.0136(9) 0.0168(9) 0.0002(6) 0.0004(6) 0.0001(6)
C7 0.0169(9) 0.0146(9) 0.0171(9) 0.0001(6) -0.0003(6) 0.0003(6)
C8 0.0170(9) 0.0144(9) 0.0182(9) 0.0008(6) 0.0001(6) 0.0001(6)
C9 0.0217(18) 0.0031(15) 0.0275(17) -0.0015(13) 0.0006(13) 0.0004(13)
C10 0.0179(17) 0.0022(14) 0.0281(17) 0.0007(12) 0.0000(13) -0.0004(13)
C11 0.024(2) 0.0057(16) 0.035(2) -0.0042(15) 0.0040(16) -0.0033(15)
C12 0.032(2) 0.0039(15) 0.033(2) -0.0001(14) 0.0062(17) -0.0031(16)
C13 0.0285(19) 0.0024(15) 0.0270(18) -0.0018(13) 0.0045(14) -0.0003(13)
C14 0.0203(10) 0.0176(10) 0.0208(9) -0.0001(6) -0.0002(6) -0.0002(6)
C15 0.0295(19) 0.0092(15) 0.028(2) -0.0012(14) 0.0045(16) 0.0049(13)
C16 0.0261(9) 0.0260(9) 0.0261(9) -0.00003(14) 0.00003(14) -0.00001(14)
C17 0.040(3) 0.0115(19) 0.0278(19) -0.0009(15) 0.0016(18) 0.0011(19)
C18 0.026(2) 0.0130(18) 0.033(2) -0.0026(16) 0.0027(18) 0.0043(16)
C19 0.029(2) 0.0064(16) 0.0286(19) 0.0010(14) 0.0002(18) 0.0003(16)
C20 0.028(2) 0.0040(15) 0.032(2) 0.0038(14) -0.0020(18) 0.0053(15)

loop_
_atom_type_symbol
_atom_type_description
_atom_type_scat_dispersion_real
_atom_type_scat_dispersion_imag
_atom_type_scat_source
C C 0.0181 0.0091 'International Tables Vol C Tables 4.2.6.8 and 6.1.1.4'
H H 0.0000 0.0000 'International Tables Vol C Tables 4.2.6.8 and 6.1.1.4'
O O 0.0492 0.0322 'International Tables Vol C Tables 4.2.6.8 and 6.1.1.4'

loop_
_geom_angle_atom_site_label_1
_geom_angle_atom_site_label_2
_geom_angle_atom_site_label_3
_geom_angle
_geom_angle_site_symmetry_1
_geom_angle_site_symmetry_3
_geom_angle_publ_flag
C3 O1 H1 109.5 . . ?
C6 O2 H2 109.5 . . ?
C15 O3 H3 109.5 . . ?
C16 O4 H4 109.5 . . ?
H1A C1 H1B 107.9 . . ?
C2 C1 H1A 109.1 . . ?
C2 C1 H1B 109.1 . . ?
C2 C1 C10 112.4(3) . . ?
C10 C1 H1A 109.1 . . ?
C10 C1 H1B 109.1 . . ?
C1 C2 H2A 109.5 . . ?
C1 C2 H2B 109.5 . . ?
H2A C2 H2B 108.1 . . ?
C3 C2 C1 110.6(4) . . ?
C3 C2 H2A 109.5 . . ?
C3 C2 H2B 109.5 . . ?
O1 C3 C2 110.3(4) . . ?
O1 C3 H3A 107.5 . . ?
O1 C3 C4 109.4(3) . . ?
C2 C3 H3A 107.5 . . ?
C2 C3 C4 114.4(3) . . ?
C4 C3 H3A 107.5 . . ?
C3 C4 C5 107.3(3) . . ?
C3 C4 C19 111.2(3) . . ?
C18 C4 C3 107.1(3) . . ?
C18 C4 C5 108.9(3) . . ?
C18 C4 C19 106.5(3) . . ?
C19 C4 C5 115.6(3) . . ?
C4 C5 H5 102.8 . . ?
C6 C5 C4 115.1(3) . . ?
C6 C5 H5 102.8 . . ?
C6 C5 C10 112.8(3) . . ?
C10 C5 C4 117.8(3) . . ?
C10 C5 H5 102.8 . . ?
O2 C6 C5 113.3(3) . . ?
O2 C6 H6 108.1 . . ?
O2 C6 C7 109.7(3) . . ?
C5 C6 H6 108.1 . . ?
C7 C6 C5 109.3(3) . . ?
C7 C6 H6 108.1 . . ?
C6 C7 H7A 109.4 . . ?
C6 C7 H7B 109.4 . . ?
H7A C7 H7B 108.0 . . ?
C8 C7 C6 111.1(3) . . ?
C8 C7 H7A 109.4 . . ?
C8 C7 H7B 109.4 . . ?
C7 C8 C9 115.0(3) . . ?
C14 C8 C7 120.7(4) . . ?
C14 C8 C9 124.2(4) . . ?
C8 C9 H9 106.2 . . ?
C8 C9 C10 112.9(3) . . ?
C8 C9 C11 111.9(3) . . ?
C10 C9 H9 106.2 . . ?
C11 C9 H9 106.2 . . ?
C11 C9 C10 112.8(3) . . ?
C1 C10 C5 107.2(3) . . ?
C1 C10 C9 106.7(3) . . ?
C5 C10 C9 108.3(3) . . ?
C20 C10 C1 109.6(3) . . ?
C20 C10 C5 114.6(3) . . ?
C20 C10 C9 110.1(3) . . ?
C9 C11 H11A 109.0 . . ?
C9 C11 H11B 109.0 . . ?
H11A C11 H11B 107.8 . . ?
C12 C11 C9 113.1(4) . . ?
C12 C11 H11A 109.0 . . ?
C12 C11 H11B 109.0 . . ?
C11 C12 H12A 109.0 . . ?
C11 C12 H12B 109.0 . . ?
C11 C12 C13 112.8(3) . . ?
H12A C12 H12B 107.8 . . ?
C13 C12 H12A 109.0 . . ?
C13 C12 H12B 109.0 . . ?
C12 C13 C15 111.0(4) . . ?
C14 C13 C12 108.1(3) . . ?
C14 C13 C15 108.8(3) . . ?
C14 C13 C17 108.9(4) . . ?
C17 C13 C12 108.3(4) . . ?
C17 C13 C15 111.6(3) . . ?
C8 C14 C13 124.9(4) . . ?
C8 C14 H14 117.6 . . ?
C13 C14 H14 117.6 . . ?
O3 C15 C13 113.1(4) . . ?
O3 C15 H15 106.7 . . ?
O3 C15 C16 111.7(3) . . ?
C13 C15 H15 106.7 . . ?
C16 C15 C13 111.4(4) . . ?
C16 C15 H15 106.7 . . ?
O4 C16 C15 112.5(4) . . ?
O4 C16 H16A 109.1 . . ?
O4 C16 H16B 109.1 . . ?
C15 C16 H16A 109.1 . . ?
C15 C16 H16B 109.1 . . ?
H16A C16 H16B 107.8 . . ?
C13 C17 H17A 109.5 . . ?
C13 C17 H17B 109.5 . . ?
C13 C17 H17C 109.5 . . ?
H17A C17 H17B 109.5 . . ?
H17A C17 H17C 109.5 . . ?
H17B C17 H17C 109.5 . . ?
C4 C18 H18A 109.5 . . ?
C4 C18 H18B 109.5 . . ?
C4 C18 H18C 109.5 . . ?
H18A C18 H18B 109.5 . . ?
H18A C18 H18C 109.5 . . ?
H18B C18 H18C 109.5 . . ?
C4 C19 H19A 109.5 . . ?
C4 C19 H19B 109.5 . . ?
C4 C19 H19C 109.5 . . ?
H19A C19 H19B 109.5 . . ?
H19A C19 H19C 109.5 . . ?
H19B C19 H19C 109.5 . . ?
C10 C20 H20A 109.5 . . ?
C10 C20 H20B 109.5 . . ?
C10 C20 H20C 109.5 . . ?
H20A C20 H20B 109.5 . . ?
H20A C20 H20C 109.5 . . ?
H20B C20 H20C 109.5 . . ?

loop_
_geom_bond_atom_site_label_1
_geom_bond_atom_site_label_2
_geom_bond_distance
_geom_bond_site_symmetry_2
_geom_bond_publ_flag
O1 H1 0.8400 . ?
O1 C3 1.442(5) . ?
O2 H2 0.8400 . ?
O2 C6 1.436(5) . ?
O3 H3 0.8400 . ?
O3 C15 1.423(6) . ?
O4 H4 0.8400 . ?
O4 C16 1.420(6) . ?
C1 H1A 0.9900 . ?
C1 H1B 0.9900 . ?
C1 C2 1.524(6) . ?
C1 C10 1.544(6) . ?
C2 H2A 0.9900 . ?
C2 H2B 0.9900 . ?
C2 C3 1.509(7) . ?
C3 H3A 1.0000 . ?
C3 C4 1.539(6) . ?
C4 C5 1.565(5) . ?
C4 C18 1.533(6) . ?
C4 C19 1.541(5) . ?
C5 H5 1.0000 . ?
C5 C6 1.540(6) . ?
C5 C10 1.560(6) . ?
C6 H6 1.0000 . ?
C6 C7 1.528(5) . ?
C7 H7A 0.9900 . ?
C7 H7B 0.9900 . ?
C7 C8 1.504(6) . ?
C8 C9 1.517(6) . ?
C8 C14 1.334(6) . ?
C9 H9 1.0000 . ?
C9 C10 1.569(5) . ?
C9 C11 1.537(6) . ?
C10 C20 1.543(5) . ?
C11 H11A 0.9900 . ?
C11 H11B 0.9900 . ?
C11 C12 1.521(6) . ?
C12 H12A 0.9900 . ?
C12 H12B 0.9900 . ?
C12 C13 1.540(6) . ?
C13 C14 1.503(6) . ?
C13 C15 1.560(6) . ?
C13 C17 1.535(6) . ?
C14 H14 0.9500 . ?
C15 H15 1.0000 . ?
C15 C16 1.529(6) . ?
C16 H16A 0.9900 . ?
C16 H16B 0.9900 . ?
C17 H17A 0.9800 . ?
C17 H17B 0.9800 . ?
C17 H17C 0.9800 . ?
C18 H18A 0.9800 . ?
C18 H18B 0.9800 . ?
C18 H18C 0.9800 . ?
C19 H19A 0.9800 . ?
C19 H19B 0.9800 . ?
C19 H19C 0.9800 . ?
C20 H20A 0.9800 . ?
C20 H20B 0.9800 . ?
C20 H20C 0.9800 . ?

loop_
_geom_torsion_atom_site_label_1
_geom_torsion_atom_site_label_2
_geom_torsion_atom_site_label_3
_geom_torsion_atom_site_label_4
_geom_torsion
_geom_torsion_site_symmetry_1
_geom_torsion_site_symmetry_2
_geom_torsion_site_symmetry_3
_geom_torsion_site_symmetry_4
_geom_torsion_publ_flag
O1 C3 C4 C5 175.4(3) . . . . ?
O1 C3 C4 C18 -67.7(4) . . . . ?
O1 C3 C4 C19 48.2(4) . . . . ?
O2 C6 C7 C8 68.3(4) . . . . ?
O3 C15 C16 O4 -63.4(5) . . . . ?
C1 C2 C3 O1 177.7(3) . . . . ?
C1 C2 C3 C4 -58.5(5) . . . . ?
C2 C1 C10 C5 -54.6(4) . . . . ?
C2 C1 C10 C9 -170.4(3) . . . . ?
C2 C1 C10 C20 70.4(4) . . . . ?
C2 C3 C4 C5 51.1(5) . . . . ?
C2 C3 C4 C18 167.9(4) . . . . ?
C2 C3 C4 C19 -76.1(4) . . . . ?
C3 C4 C5 C6 173.6(3) . . . . ?
C3 C4 C5 C10 -49.5(5) . . . . ?
C4 C5 C6 O2 76.3(4) . . . . ?
C4 C5 C6 C7 -161.1(3) . . . . ?
C4 C5 C10 C1 51.7(4) . . . . ?
C4 C5 C10 C9 166.5(3) . . . . ?
C4 C5 C10 C20 -70.2(5) . . . . ?
C5 C6 C7 C8 -56.5(4) . . . . ?
C6 C5 C10 C1 -170.4(3) . . . . ?
C6 C5 C10 C9 -55.6(4) . . . . ?
C6 C5 C10 C20 67.7(4) . . . . ?
C6 C7 C8 C9 53.6(5) . . . . ?
C6 C7 C8 C14 -131.0(4) . . . . ?
C7 C8 C9 C10 -50.8(4) . . . . ?
C7 C8 C9 C11 -179.3(3) . . . . ?
C7 C8 C14 C13 -176.0(4) . . . . ?
C8 C9 C10 C1 164.7(3) . . . . ?
C8 C9 C10 C5 49.7(4) . . . . ?
C8 C9 C10 C20 -76.3(4) . . . . ?
C8 C9 C11 C12 -33.1(5) . . . . ?
C9 C8 C14 C13 -1.1(7) . . . . ?
C9 C11 C12 C13 57.9(5) . . . . ?
C10 C1 C2 C3 59.9(4) . . . . ?
C10 C5 C6 O2 -62.8(4) . . . . ?
C10 C5 C6 C7 59.9(4) . . . . ?
C10 C9 C11 C12 -161.7(3) . . . . ?
C11 C9 C10 C1 -67.2(4) . . . . ?
C11 C9 C10 C5 177.7(3) . . . . ?
C11 C9 C10 C20 51.7(4) . . . . ?
C11 C12 C13 C14 -50.2(5) . . . . ?
C11 C12 C13 C15 69.1(5) . . . . ?
C11 C12 C13 C17 -168.1(4) . . . . ?
C12 C13 C14 C8 23.0(6) . . . . ?
C12 C13 C15 O3 47.9(5) . . . . ?
C12 C13 C15 C16 174.7(4) . . . . ?
C13 C15 C16 O4 169.0(4) . . . . ?
C14 C8 C9 C10 134.0(4) . . . . ?
C14 C8 C9 C11 5.5(6) . . . . ?
C14 C13 C15 O3 166.7(4) . . . . ?
C14 C13 C15 C16 -66.4(4) . . . . ?
C15 C13 C14 C8 -97.6(5) . . . . ?
C17 C13 C14 C8 140.6(4) . . . . ?
C17 C13 C15 O3 -73.1(5) . . . . ?
C17 C13 C15 C16 53.8(5) . . . . ?
C18 C4 C5 C6 57.9(4) . . . . ?
C18 C4 C5 C10 -165.1(3) . . . . ?
C19 C4 C5 C6 -61.8(5) . . . . ?
C19 C4 C5 C10 75.1(5) . . . . ?
